data_1506968
loop_
_publ_author_name
'Andreana, Peter R.'
'Liu, Chang C.'
'Schreiber, Stuart L.'

_publ_section_title
;
 Stereochemical control of the Passerini reaction.
;
_journal_issue 23
_journal_name_full 'Organic letters'
_journal_page_first 4231
_journal_page_last 4233
_journal_paper_doi 10.1021/ol0482893
_journal_volume 6
_journal_year 2004
_chemical_formula_sum 'C17 H18 Br N O4'
_chemical_formula_weight 380.23
_chemical_name_systematic
;
  ?
;
_space_group_IT_number 19
_symmetry_cell_setting orthorhombic
_symmetry_space_group_name_Hall 'P 2ac 2ab'
_symmetry_space_group_name_H-M 'P 21 21 21'
_atom_sites_solution_hydrogens geom
_atom_sites_solution_primary direct
_atom_sites_solution_secondary difmap
_audit_creation_method SHELXL-97
_cell_angle_alpha 90.00
_cell_angle_beta 90.00
_cell_angle_gamma 90.00
_cell_formula_units_Z 16
_cell_length_a 9.4372(8)
_cell_length_b 20.8127(16)
_cell_length_c 36.610(3)
_cell_measurement_temperature 193(2)
_cell_volume 7190.7(10)
_computing_cell_refinement 'SMART (BRUKER, V5.625, 2001)'
_computing_data_collection 'ASTRO (BRUKER, V5.007, 1997)'
_computing_data_reduction 'SAINT (BRUKER, V6.22, 2001)'
_computing_molecular_graphics 'SHELXTL (BRUKER, 2000, V6.1)'
_computing_publication_material 'XCIF (Sheldrick and BRUKER, 1997, V5.1)'
_computing_structure_refinement 'SHELXL-97 (Sheldrick, 1997)'
_computing_structure_solution 'SHELXS-97 (Sheldrick, 1990)'
_diffrn_ambient_temperature 193(2)
_diffrn_detector_area_resol_mean 836.6
_diffrn_measured_fraction_theta_full 1.000
_diffrn_measured_fraction_theta_max 1.000
_diffrn_measurement_device_type 'Bruker CCD'
_diffrn_measurement_method '\w, 0.3 deg'
_diffrn_radiation_monochromator graphite
_diffrn_radiation_source 'normal-focus sealed tube'
_diffrn_radiation_type MoK\a
_diffrn_radiation_wavelength 0.71073
_diffrn_reflns_av_R_equivalents 0.1129
_diffrn_reflns_av_sigmaI/netI 0.1477
_diffrn_reflns_limit_h_max 9
_diffrn_reflns_limit_h_min -11
_diffrn_reflns_limit_k_max 24
_diffrn_reflns_limit_k_min -18
_diffrn_reflns_limit_l_max 43
_diffrn_reflns_limit_l_min -43
_diffrn_reflns_number 41295
_diffrn_reflns_theta_full 25.00
_diffrn_reflns_theta_max 25.00
_diffrn_reflns_theta_min 1.93
_diffrn_standards_decay_% <1
_diffrn_standards_interval_count 0
_diffrn_standards_number 0
_exptl_absorpt_coefficient_mu 2.304
_exptl_absorpt_correction_T_max 0.9135
_exptl_absorpt_correction_T_min 0.8371
_exptl_absorpt_correction_type empirical
_exptl_absorpt_process_details SADABS
_exptl_crystal_colour colorless
_exptl_crystal_density_diffrn 1.405
_exptl_crystal_density_meas 0
_exptl_crystal_density_method 'not measured'
_exptl_crystal_description chunk
_exptl_crystal_F_000 3104
_exptl_crystal_size_max 0.08
_exptl_crystal_size_mid 0.08
_exptl_crystal_size_min 0.04
_refine_diff_density_max 0.930
_refine_diff_density_min -0.748
_refine_diff_density_rms 0.070
_refine_ls_abs_structure_details 'Flack H D (1983), Acta Cryst. A39, 876-881'
_refine_ls_abs_structure_Flack -0.015(9)
_refine_ls_extinction_method none
_refine_ls_goodness_of_fit_ref 0.986
_refine_ls_hydrogen_treatment constr
_refine_ls_matrix_type full
_refine_ls_number_parameters 829
_refine_ls_number_reflns 12659
_refine_ls_number_restraints 0
_refine_ls_restrained_S_all 0.986
_refine_ls_R_factor_all 0.1420
_refine_ls_R_factor_gt 0.0622
_refine_ls_shift/su_max 0.001
_refine_ls_shift/su_mean 0.000
_refine_ls_structure_factor_coef Fsqd
_refine_ls_weighting_details 'calc w=1/[\s^2^(Fo^2^)+(0.0267P)^2^+1.7492P] where P=(Fo^2^+2Fc^2^)/3'
_refine_ls_weighting_scheme calc
_refine_ls_wR_factor_gt 0.0992
_refine_ls_wR_factor_ref 0.1229
_reflns_number_gt 6929
_reflns_number_total 12659
_reflns_threshold_expression >2sigma(I)
_cod_data_source_file ol0482893si20040827_045023.cif
_cod_data_source_block sls82t
_cod_depositor_comments
;
The following automatic conversions were performed:

'_symmetry_cell_setting' value 'Orthorhombic' changed to
'orthorhombic' according to
/home/saulius/struct/CIF-dictionaries/cif_core.dic dictionary named
'cif_core.dic' version 2.4.1 from 2010-06-29.

Automatic conversion script
Id: cif_fix_values 1715 2011-07-08 13:25:40Z adriana 

 Adding full bibliography for 1506967--1506968.cif.
;
_cod_original_sg_symbol_H-M P2(1)2(1)2(1)
_cod_database_code 1506968

loop_
_symmetry_equiv_pos_as_xyz
'x, y, z'
'-x+1/2, -y, z+1/2'
'-x, y+1/2, -z+1/2'
'x+1/2, -y+1/2, -z'

loop_
_atom_site_label
_atom_site_type_symbol
_atom_site_fract_x
_atom_site_fract_y
_atom_site_fract_z
_atom_site_U_iso_or_equiv
_atom_site_adp_type
_atom_site_occupancy
_atom_site_symmetry_multiplicity
_atom_site_calc_flag
_atom_site_refinement_flags
Br1 Br -0.31502(9) 1.16595(4) 0.82970(2) 0.0587(3) Uani 1 1 d .
O1 O -0.1314(5) 1.0730(2) 0.80685(12) 0.0344(12) Uani 1 1 d .
O2 O -0.0637(5) 0.9529(2) 0.76460(11) 0.0331(11) Uani 1 1 d .
O3 O 0.0115(7) 0.8694(2) 0.79620(17) 0.084(2) Uani 1 1 d .
O4 O 0.1839(5) 0.9888(2) 0.73131(12) 0.0445(13) Uani 1 1 d .
N1 N 0.2889(6) 0.9966(2) 0.78727(14) 0.0297(14) Uani 1 1 d .
H1A H 0.2716 0.9938 0.8108 0.036 Uiso 1 1 calc R
C1 C -0.1708(8) 1.1344(3) 0.8003(2) 0.0406(19) Uani 1 1 d .
C2 C -0.0932(9) 1.1612(3) 0.7743(2) 0.046(2) Uani 1 1 d .
H2A H -0.1007 1.2038 0.7653 0.055 Uiso 1 1 calc R
C3 C 0.0036(9) 1.1130(3) 0.76272(19) 0.048(2) Uani 1 1 d .
H3A H 0.0733 1.1173 0.7441 0.057 Uiso 1 1 calc R
C4 C -0.0217(7) 1.0603(3) 0.78291(18) 0.0280(17) Uani 1 1 d .
C5 C 0.0339(7) 0.9938(3) 0.78406(18) 0.0272(17) Uani 1 1 d .
H5A H 0.0431 0.9791 0.8100 0.033 Uiso 1 1 calc R
C6 C 0.1786(8) 0.9920(3) 0.7651(2) 0.0333(18) Uani 1 1 d .
C7 C -0.0614(8) 0.8907(3) 0.7726(2) 0.0399(19) Uani 1 1 d .
C8 C -0.1566(7) 0.8518(3) 0.7490(2) 0.0360(18) Uani 1 1 d .
C9 C -0.2112(8) 0.8762(3) 0.7170(2) 0.043(2) Uani 1 1 d .
H9A H -0.1918 0.9192 0.7100 0.051 Uiso 1 1 calc R
C10 C -0.2947(9) 0.8371(4) 0.6953(2) 0.066(3) Uani 1 1 d .
H10A H -0.3289 0.8528 0.6726 0.079 Uiso 1 1 calc R
C11 C -0.3285(10) 0.7758(5) 0.7063(3) 0.074(3) Uani 1 1 d .
H11A H -0.3896 0.7499 0.6918 0.089 Uiso 1 1 calc R
C12 C -0.2736(11) 0.7528(4) 0.7380(3) 0.077(3) Uani 1 1 d .
H12A H -0.2957 0.7102 0.7453 0.093 Uiso 1 1 calc R
C13 C -0.1872(10) 0.7895(4) 0.7596(2) 0.068(3) Uani 1 1 d .
H13A H -0.1488 0.7724 0.7815 0.081 Uiso 1 1 calc R
C14 C 0.4394(8) 1.0059(3) 0.77628(19) 0.0339(18) Uani 1 1 d .
C15 C 0.4546(8) 1.0729(3) 0.75991(19) 0.048(2) Uani 1 1 d .
H15A H 0.3986 1.0757 0.7374 0.072 Uiso 1 1 calc R
H15B H 0.5545 1.0812 0.7543 0.072 Uiso 1 1 calc R
H15C H 0.4203 1.1049 0.7775 0.072 Uiso 1 1 calc R
C16 C 0.4858(9) 0.9551(4) 0.7499(2) 0.059(2) Uani 1 1 d .
H16A H 0.4755 0.9127 0.7612 0.088 Uiso 1 1 calc R
H16B H 0.5853 0.9621 0.7433 0.088 Uiso 1 1 calc R
H16C H 0.4271 0.9573 0.7278 0.088 Uiso 1 1 calc R
C17 C 0.5261(8) 1.0020(3) 0.8113(2) 0.049(2) Uani 1 1 d .
H17A H 0.5164 0.9590 0.8220 0.073 Uiso 1 1 calc R
H17B H 0.4918 1.0342 0.8287 0.073 Uiso 1 1 calc R
H17C H 0.6261 1.0102 0.8057 0.073 Uiso 1 1 calc R
Br1B Br -0.24621(10) 0.86150(4) 0.96681(3) 0.0730(3) Uani 1 1 d .
O1B O -0.0212(5) 0.9261(2) 0.93785(13) 0.0385(12) Uani 1 1 d .
O2B O 0.2233(5) 0.93159(19) 0.88502(12) 0.0353(12) Uani 1 1 d .
O3B O 0.4388(5) 0.9459(2) 0.90867(14) 0.0459(14) Uani 1 1 d .
O4B O 0.2293(5) 1.0509(2) 0.85677(12) 0.0392(12) Uani 1 1 d .
N1B N 0.1750(6) 1.0980(2) 0.91118(13) 0.0260(13) Uani 1 1 d .
H1BA H 0.1586 1.0899 0.9344 0.031 Uiso 1 1 calc R
C1B C -0.1634(9) 0.9210(3) 0.9357(2) 0.0424(19) Uani 1 1 d .
C2B C -0.2171(7) 0.9598(3) 0.9102(2) 0.042(2) Uani 1 1 d .
H2BA H -0.3140 0.9645 0.9038 0.050 Uiso 1 1 calc R
C3B C -0.1005(7) 0.9923(3) 0.8948(2) 0.0350(18) Uani 1 1 d .
H3BA H -0.1038 1.0231 0.8756 0.042 Uiso 1 1 calc R
C4B C 0.0152(8) 0.9718(3) 0.91200(19) 0.0332(18) Uani 1 1 d .
C5B C 0.1686(7) 0.9830(3) 0.90788(17) 0.0254(16) Uani 1 1 d .
H5BA H 0.2157 0.9819 0.9323 0.030 Uiso 1 1 calc R
C6B C 0.3618(8) 0.9172(3) 0.8885(2) 0.0328(18) Uani 1 1 d .
C7B C 0.4006(7) 0.8629(3) 0.8645(2) 0.0349(18) Uani 1 1 d .
C8B C 0.3189(8) 0.8414(3) 0.8361(2) 0.0473(19) Uani 1 1 d .
H8BA H 0.2312 0.8619 0.8311 0.057 Uiso 1 1 calc R
C9B C 0.3620(11) 0.7906(4) 0.8148(2) 0.073(3) Uani 1 1 d .
H9BA H 0.3035 0.7758 0.7954 0.088 Uiso 1 1 calc R
C10B C 0.4879(12) 0.7616(4) 0.8215(3) 0.095(4) Uani 1 1 d .
H10B H 0.5172 0.7269 0.8065 0.114 Uiso 1 1 calc R
C11B C 0.5751(11) 0.7819(5) 0.8499(3) 0.095(4) Uani 1 1 d .
H11B H 0.6639 0.7619 0.8544 0.114 Uiso 1 1 calc R
C12B C 0.5270(9) 0.8323(4) 0.8713(2) 0.063(2) Uani 1 1 d .
H12B H 0.5833 0.8462 0.8913 0.076 Uiso 1 1 calc R
C13B C 0.1959(7) 1.0481(3) 0.88928(18) 0.0269(16) Uani 1 1 d .
C14B C 0.1769(8) 1.1662(3) 0.89978(17) 0.0321(16) Uani 1 1 d .
C15B C 0.3245(8) 1.1856(3) 0.8867(2) 0.051(2) Uani 1 1 d .
H15D H 0.3495 1.1604 0.8650 0.076 Uiso 1 1 calc R
H15E H 0.3937 1.1773 0.9061 0.076 Uiso 1 1 calc R
H15F H 0.3251 1.2314 0.8805 0.076 Uiso 1 1 calc R
C16B C 0.1358(8) 1.2050(3) 0.93345(19) 0.046(2) Uani 1 1 d .
H16D H 0.0411 1.1921 0.9416 0.070 Uiso 1 1 calc R
H16E H 0.1354 1.2509 0.9274 0.070 Uiso 1 1 calc R
H16F H 0.2044 1.1970 0.9530 0.070 Uiso 1 1 calc R
C17B C 0.0676(8) 1.1767(3) 0.86972(19) 0.049(2) Uani 1 1 d .
H17D H -0.0264 1.1645 0.8787 0.074 Uiso 1 1 calc R
H17E H 0.0920 1.1503 0.8485 0.074 Uiso 1 1 calc R
H17F H 0.0669 1.2222 0.8627 0.074 Uiso 1 1 calc R
Br1C Br 0.55285(11) 0.71015(4) 0.96392(3) 0.0718(3) Uani 1 1 d .
O1C O 0.6491(5) 0.5870(2) 0.97185(12) 0.0380(12) Uani 1 1 d .
O2C O 0.8473(5) 0.4516(2) 1.00414(12) 0.0354(12) Uani 1 1 d .
O3C O 0.5628(5) 0.4351(2) 1.01756(13) 0.0412(13) Uani 1 1 d .
O4C O 0.8253(5) 0.3614(2) 0.97121(13) 0.0470(13) Uani 1 1 d .
N1C N 0.5172(6) 0.4526(2) 0.95691(14) 0.0317(14) Uani 1 1 d .
H1CA H 0.5584 0.4630 0.9362 0.038 Uiso 1 1 calc R
C1C C 0.6762(10) 0.6484(3) 0.9819(2) 0.049(2) Uani 1 1 d .
C2C C 0.7900(9) 0.6516(4) 1.0027(2) 0.052(2) Uani 1 1 d .
H2CA H 0.8300 0.6895 1.0129 0.063 Uiso 1 1 calc R
C3C C 0.8418(8) 0.5880(4) 1.00696(19) 0.043(2) Uani 1 1 d .
H3CA H 0.9217 0.5747 1.0208 0.052 Uiso 1 1 calc R
C4C C 0.7540(8) 0.5504(3) 0.98736(18) 0.0340(17) Uani 1 1 d .
C5C C 0.7477(8) 0.4798(3) 0.97966(17) 0.0294(17) Uani 1 1 d .
H5CA H 0.7764 0.4712 0.9538 0.035 Uiso 1 1 calc R
C6C C 0.5975(7) 0.4532(3) 0.9868(2) 0.0307(18) Uani 1 1 d .
C7C C 0.8812(8) 0.3901(3) 0.9958(2) 0.0341(18) Uani 1 1 d .
C8C C 0.9895(7) 0.3631(3) 1.02072(17) 0.0326(17) Uani 1 1 d .
C9C C 1.0606(8) 0.3998(3) 1.04656(19) 0.042(2) Uani 1 1 d .
H9CA H 1.0371 0.4437 1.0501 0.051 Uiso 1 1 calc R
C10C C 1.1662(9) 0.3712(4) 1.0670(2) 0.054(2) Uani 1 1 d .
H10C H 1.2184 0.3962 1.0840 0.065 Uiso 1 1 calc R
C11C C 1.1965(8) 0.3076(4) 1.0631(2) 0.054(2) Uani 1 1 d .
H11C H 1.2679 0.2885 1.0779 0.065 Uiso 1 1 calc R
C12C C 1.1259(9) 0.2711(4) 1.0384(2) 0.049(2) Uani 1 1 d .
H12C H 1.1483 0.2269 1.0358 0.059 Uiso 1 1 calc R
C13C C 1.0228(8) 0.2978(3) 1.01719(19) 0.0388(19) Uani 1 1 d .
H13B H 0.9733 0.2721 1.0000 0.047 Uiso 1 1 calc R
C14C C 0.3666(7) 0.4361(3) 0.95540(19) 0.0362(19) Uani 1 1 d .
C15C C 0.2802(8) 0.4818(3) 0.9786(2) 0.063(3) Uani 1 1 d .
H15G H 0.2939 0.5258 0.9699 0.094 Uiso 1 1 calc R
H15H H 0.3110 0.4787 1.0041 0.094 Uiso 1 1 calc R
H15I H 0.1797 0.4704 0.9769 0.094 Uiso 1 1 calc R
C16C C 0.3238(9) 0.4418(4) 0.9153(2) 0.072(3) Uani 1 1 d .
H16G H 0.3373 0.4862 0.9071 0.108 Uiso 1 1 calc R
H16H H 0.2239 0.4299 0.9125 0.108 Uiso 1 1 calc R
H16I H 0.3827 0.4131 0.9005 0.108 Uiso 1 1 calc R
C17C C 0.3440(8) 0.3673(3) 0.9678(2) 0.058(2) Uani 1 1 d .
H17G H 0.4002 0.3383 0.9525 0.088 Uiso 1 1 calc R
H17H H 0.2434 0.3563 0.9656 0.088 Uiso 1 1 calc R
H17I H 0.3737 0.3629 0.9933 0.088 Uiso 1 1 calc R
Br1D Br 0.15588(12) 0.55308(7) 0.81821(4) 0.1206(5) Uani 1 1 d .
O1D O 0.4415(6) 0.5489(2) 0.83154(13) 0.0486(13) Uani 1 1 d .
O2D O 0.7875(5) 0.5900(2) 0.86704(12) 0.0382(12) Uani 1 1 d .
O3D O 0.8099(6) 0.6572(2) 0.81919(13) 0.0464(13) Uani 1 1 d .
O4D O 0.6952(5) 0.47358(19) 0.89543(12) 0.0400(13) Uani 1 1 d .
N1D N 0.7605(5) 0.4391(2) 0.83963(14) 0.0304(13) Uani 1 1 d .
H1DA H 0.7697 0.4509 0.8167 0.037 Uiso 1 1 calc R
C1D C 0.3184(9) 0.5776(4) 0.8429(2) 0.046(2) Uani 1 1 d .
C2D C 0.3393(9) 0.6178(4) 0.8695(2) 0.067(3) Uani 1 1 d .
H2DA H 0.2711 0.6440 0.8814 0.080 Uiso 1 1 calc R
C3D C 0.4887(10) 0.6137(4) 0.8770(3) 0.079(3) Uani 1 1 d .
H3DA H 0.5377 0.6361 0.8958 0.095 Uiso 1 1 calc R
C4D C 0.5457(8) 0.5739(3) 0.85354(19) 0.0347(18) Uani 1 1 d .
C5D C 0.6910(8) 0.5503(3) 0.84650(17) 0.0327(18) Uani 1 1 d .
H5DA H 0.7138 0.5511 0.8198 0.039 Uiso 1 1 calc R
C6D C 0.7158(7) 0.4828(3) 0.86286(19) 0.0277(17) Uani 1 1 d .
C7D C 0.8342(8) 0.6440(3) 0.8501(2) 0.0362(18) Uani 1 1 d .
C8D C 0.9238(8) 0.6827(3) 0.8759(2) 0.0373(19) Uani 1 1 d .
C9D C 0.9579(9) 0.6619(4) 0.9103(2) 0.054(2) Uani 1 1 d .
H9DA H 0.9285 0.6206 0.9182 0.064 Uiso 1 1 calc R
C10D C 1.0351(10) 0.7010(5) 0.9335(2) 0.072(3) Uani 1 1 d .
H10D H 1.0631 0.6859 0.9569 0.086 Uiso 1 1 calc R
C11D C 1.0711(11) 0.7626(5) 0.9223(3) 0.080(3) Uani 1 1 d .
H11D H 1.1186 0.7909 0.9385 0.096 Uiso 1 1 calc R
C12D C 1.0387(10) 0.7823(4) 0.8883(3) 0.070(3) Uani 1 1 d .
H12D H 1.0677 0.8237 0.8805 0.084 Uiso 1 1 calc R
C13D C 0.9647(10) 0.7436(4) 0.8649(2) 0.059(2) Uani 1 1 d .
H13C H 0.9416 0.7584 0.8411 0.071 Uiso 1 1 calc R
C14D C 0.7968(9) 0.3715(3) 0.84870(19) 0.045(2) Uani 1 1 d .
C15D C 0.9261(10) 0.3725(4) 0.8730(2) 0.072(3) Uani 1 1 d .
H15J H 0.9027 0.3937 0.8961 0.108 Uiso 1 1 calc R
H15K H 1.0026 0.3961 0.8608 0.108 Uiso 1 1 calc R
H15L H 0.9569 0.3283 0.8779 0.108 Uiso 1 1 calc R
C16D C 0.6721(10) 0.3388(3) 0.8680(2) 0.070(3) Uani 1 1 d .
H16J H 0.6538 0.3605 0.8913 0.105 Uiso 1 1 calc R
H16K H 0.6952 0.2936 0.8726 0.105 Uiso 1 1 calc R
H16L H 0.5875 0.3415 0.8526 0.105 Uiso 1 1 calc R
C17D C 0.8297(10) 0.3389(3) 0.8127(2) 0.064(2) Uani 1 1 d .
H17J H 0.9109 0.3601 0.8011 0.096 Uiso 1 1 calc R
H17K H 0.7472 0.3420 0.7965 0.096 Uiso 1 1 calc R
H17L H 0.8523 0.2936 0.8170 0.096 Uiso 1 1 calc R

loop_
_atom_site_aniso_label
_atom_site_aniso_U_11
_atom_site_aniso_U_22
_atom_site_aniso_U_33
_atom_site_aniso_U_23
_atom_site_aniso_U_13
_atom_site_aniso_U_12
Br1 0.0426(5) 0.0523(5) 0.0811(6) -0.0269(5) 0.0001(5) 0.0071(4)
O1 0.032(3) 0.032(3) 0.039(3) -0.007(2) -0.003(2) 0.000(2)
O2 0.036(3) 0.031(3) 0.033(3) -0.002(2) -0.009(2) -0.010(2)
O3 0.105(5) 0.043(3) 0.104(5) 0.019(3) -0.074(5) -0.022(3)
O4 0.049(3) 0.064(3) 0.020(3) -0.015(2) 0.000(3) -0.008(3)
N1 0.032(4) 0.039(3) 0.018(3) -0.004(2) 0.002(3) 0.002(3)
C1 0.047(5) 0.036(5) 0.038(5) -0.009(4) -0.005(4) 0.001(4)
C2 0.067(6) 0.024(4) 0.047(5) -0.001(4) -0.011(5) 0.003(4)
C3 0.062(6) 0.046(5) 0.035(5) 0.004(4) 0.008(4) -0.003(4)
C4 0.027(4) 0.033(4) 0.024(4) 0.002(3) 0.003(3) -0.001(3)
C5 0.029(4) 0.030(4) 0.022(4) -0.004(3) 0.006(3) -0.007(3)
C6 0.040(5) 0.031(4) 0.029(5) -0.011(3) -0.007(4) -0.002(4)
C7 0.044(5) 0.036(5) 0.039(5) 0.005(4) -0.019(4) -0.008(4)
C8 0.028(4) 0.033(4) 0.047(5) -0.005(4) 0.002(4) 0.001(3)
C9 0.047(5) 0.040(4) 0.041(5) -0.009(4) -0.003(4) 0.003(4)
C10 0.080(7) 0.062(6) 0.056(6) -0.016(5) -0.019(5) -0.011(6)
C11 0.067(7) 0.084(8) 0.071(7) -0.035(6) -0.010(6) -0.019(6)
C12 0.075(8) 0.059(6) 0.098(8) -0.014(6) -0.003(7) -0.020(6)
C13 0.069(7) 0.050(5) 0.084(7) 0.000(5) -0.035(6) -0.025(5)
C14 0.030(4) 0.037(4) 0.035(5) 0.000(3) 0.010(4) -0.003(4)
C15 0.043(5) 0.058(5) 0.044(5) 0.009(4) 0.000(4) -0.017(4)
C16 0.048(6) 0.066(6) 0.062(6) -0.013(5) 0.021(5) 0.004(4)
C17 0.034(5) 0.056(5) 0.056(6) 0.013(4) -0.002(4) -0.011(4)
Br1B 0.0644(6) 0.0629(6) 0.0917(7) 0.0210(5) 0.0158(6) -0.0217(5)
O1B 0.037(3) 0.034(3) 0.045(3) 0.003(2) -0.002(3) -0.003(2)
O2B 0.028(3) 0.030(3) 0.048(3) -0.007(2) -0.005(2) 0.003(2)
O3B 0.025(3) 0.053(3) 0.060(4) -0.015(3) -0.009(3) -0.003(3)
O4B 0.053(3) 0.045(3) 0.020(3) -0.003(2) 0.009(3) 0.001(3)
N1B 0.035(3) 0.029(3) 0.014(3) 0.001(2) 0.007(3) -0.003(3)
C1B 0.038(5) 0.033(4) 0.057(6) -0.009(4) 0.001(5) -0.006(4)
C2B 0.018(4) 0.041(5) 0.066(6) -0.010(4) 0.000(4) 0.007(4)
C3B 0.021(4) 0.041(4) 0.043(5) -0.009(4) 0.002(4) 0.006(4)
C4B 0.033(5) 0.027(4) 0.039(5) -0.008(3) 0.007(4) -0.004(3)
C5B 0.024(4) 0.027(4) 0.025(4) -0.008(3) -0.001(3) 0.004(3)
C6B 0.025(5) 0.031(4) 0.042(5) 0.007(4) 0.007(4) 0.001(4)
C7B 0.028(5) 0.035(4) 0.042(5) -0.002(4) 0.001(4) 0.001(4)
C8B 0.042(5) 0.049(5) 0.051(5) 0.002(4) 0.007(5) 0.012(4)
C9B 0.082(8) 0.068(6) 0.070(7) -0.037(5) 0.021(6) 0.012(6)
C10B 0.071(8) 0.053(6) 0.160(12) -0.044(7) 0.019(8) 0.026(6)
C11B 0.045(7) 0.084(8) 0.156(11) -0.032(7) 0.002(7) 0.020(6)
C12B 0.044(5) 0.048(5) 0.098(7) -0.023(5) 0.001(5) 0.006(5)
C13B 0.022(4) 0.033(4) 0.025(4) -0.011(3) -0.003(4) 0.002(3)
C14B 0.037(4) 0.029(4) 0.030(4) 0.003(3) -0.013(4) 0.001(4)
C15B 0.055(6) 0.049(5) 0.049(5) 0.017(4) -0.005(5) -0.010(4)
C16B 0.067(6) 0.034(4) 0.038(5) -0.004(4) -0.013(4) 0.001(4)
C17B 0.050(5) 0.045(5) 0.053(5) -0.003(4) -0.017(5) 0.005(4)
Br1C 0.0987(8) 0.0346(5) 0.0820(7) -0.0055(5) 0.0052(7) 0.0109(5)
O1C 0.051(3) 0.028(3) 0.036(3) -0.006(2) -0.003(3) -0.002(2)
O2C 0.039(3) 0.040(3) 0.027(3) -0.004(2) -0.011(2) 0.005(2)
O3C 0.045(3) 0.051(3) 0.028(3) 0.006(2) 0.002(3) -0.008(3)
O4C 0.055(3) 0.045(3) 0.041(3) -0.012(3) -0.014(3) -0.005(3)
N1C 0.036(4) 0.040(3) 0.020(3) 0.003(3) 0.002(3) -0.008(3)
C1C 0.062(6) 0.028(5) 0.057(6) -0.009(4) 0.016(5) -0.009(4)
C2C 0.066(7) 0.048(6) 0.042(5) -0.013(4) 0.007(5) -0.032(5)
C3C 0.036(5) 0.051(5) 0.043(5) -0.008(4) 0.001(4) -0.008(4)
C4C 0.037(4) 0.043(5) 0.022(4) 0.008(3) 0.004(4) 0.004(4)
C5C 0.040(4) 0.030(4) 0.018(4) 0.001(3) -0.001(4) -0.012(4)
C6C 0.035(5) 0.025(4) 0.032(5) -0.003(3) -0.001(4) 0.000(3)
C7C 0.033(5) 0.030(5) 0.040(5) 0.003(4) -0.003(4) -0.007(4)
C8C 0.029(4) 0.042(5) 0.027(4) 0.010(3) 0.003(4) -0.008(4)
C9C 0.044(5) 0.038(4) 0.046(5) 0.008(4) -0.010(4) -0.008(4)
C10C 0.053(6) 0.057(6) 0.053(6) 0.017(4) -0.017(5) -0.022(5)
C11C 0.032(5) 0.058(6) 0.073(6) 0.034(5) -0.010(5) -0.002(4)
C12C 0.045(5) 0.043(5) 0.060(6) 0.008(5) 0.013(5) 0.006(4)
C13C 0.034(5) 0.043(5) 0.040(5) -0.010(4) 0.008(4) 0.002(4)
C14C 0.030(5) 0.037(4) 0.042(5) 0.007(3) -0.001(4) -0.006(3)
C15C 0.044(6) 0.051(5) 0.093(7) -0.007(5) 0.007(5) 0.002(4)
C16C 0.035(5) 0.124(8) 0.056(6) 0.008(5) -0.016(5) -0.023(6)
C17C 0.049(5) 0.055(5) 0.071(6) -0.011(5) 0.010(5) -0.026(4)
Br1D 0.0628(8) 0.1690(12) 0.1300(11) -0.0816(9) -0.0455(7) 0.0462(8)
O1D 0.046(3) 0.055(3) 0.044(3) -0.014(3) -0.012(3) 0.008(3)
O2D 0.047(3) 0.035(3) 0.032(3) 0.001(2) -0.005(3) -0.008(2)
O3D 0.064(4) 0.038(3) 0.038(3) 0.004(2) -0.005(3) -0.005(3)
O4D 0.062(4) 0.036(3) 0.022(3) 0.007(2) 0.011(3) 0.005(2)
N1D 0.038(3) 0.035(3) 0.018(3) 0.005(3) 0.004(3) 0.000(3)
C1D 0.043(5) 0.056(5) 0.039(5) -0.007(4) -0.007(4) 0.011(4)
C2D 0.046(6) 0.072(6) 0.082(7) -0.037(5) 0.002(5) 0.013(5)
C3D 0.056(7) 0.098(8) 0.084(7) -0.057(6) -0.003(6) -0.010(5)
C4D 0.045(5) 0.027(4) 0.032(5) -0.007(3) 0.003(4) 0.001(4)
C5D 0.049(5) 0.033(4) 0.015(4) -0.006(3) -0.002(4) -0.003(4)
C6D 0.028(5) 0.033(4) 0.022(4) 0.000(3) 0.002(3) -0.003(3)
C7D 0.045(5) 0.025(4) 0.038(5) -0.001(4) 0.005(4) 0.001(4)
C8D 0.040(5) 0.040(5) 0.032(5) -0.008(4) 0.008(4) -0.003(4)
C9D 0.061(6) 0.066(6) 0.034(5) -0.017(4) 0.006(5) -0.024(5)
C10D 0.067(7) 0.097(8) 0.052(6) 0.000(5) -0.001(6) -0.027(6)
C11D 0.076(8) 0.097(8) 0.067(8) -0.026(6) 0.008(6) -0.041(6)
C12D 0.084(7) 0.060(6) 0.067(7) -0.016(5) 0.011(6) -0.035(6)
C13D 0.082(7) 0.046(5) 0.050(6) -0.007(4) 0.004(5) -0.022(5)
C14D 0.068(6) 0.028(4) 0.038(5) 0.002(3) 0.011(5) 0.008(4)
C15D 0.077(7) 0.076(6) 0.063(6) 0.008(5) -0.013(6) 0.034(6)
C16D 0.098(7) 0.039(5) 0.074(6) 0.008(4) 0.029(6) -0.003(5)
C17D 0.098(7) 0.043(5) 0.051(5) -0.001(4) 0.035(5) 0.014(5)

loop_
_atom_type_symbol
_atom_type_description
_atom_type_scat_dispersion_real
_atom_type_scat_dispersion_imag
_atom_type_scat_source
C C 0.0033 0.0016 'International Tables Vol C Tables 4.2.6.8 and 6.1.1.4'
H H 0.0000 0.0000 'International Tables Vol C Tables 4.2.6.8 and 6.1.1.4'
N N 0.0061 0.0033 'International Tables Vol C Tables 4.2.6.8 and 6.1.1.4'
O O 0.0106 0.0060 'International Tables Vol C Tables 4.2.6.8 and 6.1.1.4'
Br Br -0.2901 2.4595 'International Tables Vol C Tables 4.2.6.8 and 6.1.1.4'

loop_
_geom_angle_atom_site_label_1
_geom_angle_atom_site_label_2
_geom_angle_atom_site_label_3
_geom_angle
C1 O1 C4 105.9(5)
C7 O2 C5 117.1(5)
C6 N1 C14 126.5(6)
C6 N1 H1A 116.8
C14 N1 H1A 116.8
C2 C1 O1 112.0(7)
C2 C1 Br1 132.3(6)
O1 C1 Br1 115.7(6)
C1 C2 C3 105.9(6)
C1 C2 H2A 127.1
C3 C2 H2A 127.1
C4 C3 C2 107.3(7)
C4 C3 H3A 126.4
C2 C3 H3A 126.4
C3 C4 O1 109.0(6)
C3 C4 C5 135.7(7)
O1 C4 C5 115.3(5)
O2 C5 C4 108.1(5)
O2 C5 C6 109.3(5)
C4 C5 C6 109.1(5)
O2 C5 H5A 110.1
C4 C5 H5A 110.1
C6 C5 H5A 110.1
O4 C6 N1 125.7(7)
O4 C6 C5 119.2(7)
N1 C6 C5 115.0(6)
O3 C7 O2 122.2(7)
O3 C7 C8 124.6(7)
O2 C7 C8 113.2(6)
C9 C8 C13 120.4(7)
C9 C8 C7 121.2(6)
C13 C8 C7 118.4(7)
C8 C9 C10 119.0(7)
C8 C9 H9A 120.5
C10 C9 H9A 120.5
C11 C10 C9 120.6(8)
C11 C10 H10A 119.7
C9 C10 H10A 119.7
C10 C11 C12 119.2(8)
C10 C11 H11A 120.4
C12 C11 H11A 120.4
C11 C12 C13 121.6(9)
C11 C12 H12A 119.2
C13 C12 H12A 119.2
C8 C13 C12 119.1(9)
C8 C13 H13A 120.5
C12 C13 H13A 120.5
N1 C14 C16 111.2(6)
N1 C14 C17 106.2(5)
C16 C14 C17 110.4(6)
N1 C14 C15 108.3(6)
C16 C14 C15 111.4(6)
C17 C14 C15 109.2(6)
C14 C15 H15A 109.5
C14 C15 H15B 109.5
H15A C15 H15B 109.5
C14 C15 H15C 109.5
H15A C15 H15C 109.5
H15B C15 H15C 109.5
C14 C16 H16A 109.5
C14 C16 H16B 109.5
H16A C16 H16B 109.5
C14 C16 H16C 109.5
H16A C16 H16C 109.5
H16B C16 H16C 109.5
C14 C17 H17A 109.5
C14 C17 H17B 109.5
H17A C17 H17B 109.5
C14 C17 H17C 109.5
H17A C17 H17C 109.5
H17B C17 H17C 109.5
C1B O1B C4B 105.2(5)
C6B O2B C5B 117.0(5)
C13B N1B C14B 125.4(5)
C13B N1B H1BA 117.3
C14B N1B H1BA 117.3
C2B C1B O1B 111.8(7)
C2B C1B Br1B 132.3(6)
O1B C1B Br1B 115.9(6)
C1B C2B C3B 106.0(7)
C1B C2B H2BA 127.0
C3B C2B H2BA 127.0
C4B C3B C2B 107.2(7)
C4B C3B H3BA 126.4
C2B C3B H3BA 126.4
C3B C4B O1B 110.0(6)
C3B C4B C5B 134.9(7)
O1B C4B C5B 114.9(6)
O2B C5B C4B 107.0(5)
O2B C5B C13B 109.5(5)
C4B C5B C13B 110.4(5)
O2B C5B H5BA 110.0
C4B C5B H5BA 110.0
C13B C5B H5BA 110.0
O3B C6B O2B 122.5(6)
O3B C6B C7B 126.7(7)
O2B C6B C7B 110.7(6)
C12B C7B C8B 118.3(7)
C12B C7B C6B 117.6(7)
C8B C7B C6B 124.2(7)
C7B C8B C9B 121.1(8)
C7B C8B H8BA 119.5
C9B C8B H8BA 119.5
C10B C9B C8B 119.9(9)
C10B C9B H9BA 120.1
C8B C9B H9BA 120.1
C9B C10B C11B 121.3(9)
C9B C10B H10B 119.3
C11B C10B H10B 119.3
C12B C11B C10B 117.3(9)
C12B C11B H11B 121.4
C10B C11B H11B 121.4
C7B C12B C11B 122.2(9)
C7B C12B H12B 118.9
C11B C12B H12B 118.9
O4B C13B N1B 125.7(6)
O4B C13B C5B 120.9(5)
N1B C13B C5B 113.4(6)
N1B C14B C17B 109.5(5)
N1B C14B C16B 106.1(5)
C17B C14B C16B 109.6(6)
N1B C14B C15B 110.6(5)
C17B C14B C15B 110.6(6)
C16B C14B C15B 110.3(6)
C14B C15B H15D 109.5
C14B C15B H15E 109.5
H15D C15B H15E 109.5
C14B C15B H15F 109.5
H15D C15B H15F 109.5
H15E C15B H15F 109.5
C14B C16B H16D 109.5
C14B C16B H16E 109.5
H16D C16B H16E 109.5
C14B C16B H16F 109.5
H16D C16B H16F 109.5
H16E C16B H16F 109.5
C14B C17B H17D 109.5
C14B C17B H17E 109.5
H17D C17B H17E 109.5
C14B C17B H17F 109.5
H17D C17B H17F 109.5
H17E C17B H17F 109.5
C1C O1C C4C 106.0(6)
C7C O2C C5C 113.8(5)
C6C N1C C14C 126.0(6)
C6C N1C H1CA 117.0
C14C N1C H1CA 117.0
C2C C1C O1C 111.1(7)
C2C C1C Br1C 132.9(6)
O1C C1C Br1C 116.0(6)
C1C C2C C3C 107.2(7)
C1C C2C H2CA 126.4
C3C C2C H2CA 126.4
C4C C3C C2C 105.8(7)
C4C C3C H3CA 127.1
C2C C3C H3CA 127.1
O1C C4C C3C 110.0(6)
O1C C4C C5C 116.0(6)
C3C C4C C5C 134.0(7)
O2C C5C C4C 105.0(5)
O2C C5C C6C 110.6(5)
C4C C5C C6C 110.9(6)
O2C C5C H5CA 110.1
C4C C5C H5CA 110.1
C6C C5C H5CA 110.1
O3C C6C N1C 126.6(6)
O3C C6C C5C 120.5(6)
N1C C6C C5C 112.9(6)
O4C C7C O2C 122.3(7)
O4C C7C C8C 125.2(7)
O2C C7C C8C 112.5(6)
C9C C8C C13C 119.2(7)
C9C C8C C7C 123.0(7)
C13C C8C C7C 117.7(7)
C10C C9C C8C 118.7(7)
C10C C9C H9CA 120.6
C8C C9C H9CA 120.6
C9C C10C C11C 121.0(8)
C9C C10C H10C 119.5
C11C C10C H10C 119.5
C12C C11C C10C 120.7(8)
C12C C11C H11C 119.7
C10C C11C H11C 119.7
C11C C12C C13C 120.2(7)
C11C C12C H12C 119.9
C13C C12C H12C 119.9
C12C C13C C8C 120.2(7)
C12C C13C H13B 119.9
C8C C13C H13B 119.9
N1C C14C C16C 106.0(6)
N1C C14C C15C 110.8(6)
C16C C14C C15C 110.4(6)
N1C C14C C17C 110.3(6)
C16C C14C C17C 108.9(6)
C15C C14C C17C 110.4(6)
C14C C15C H15G 109.5
C14C C15C H15H 109.5
H15G C15C H15H 109.5
C14C C15C H15I 109.5
H15G C15C H15I 109.5
H15H C15C H15I 109.5
C14C C16C H16G 109.5
C14C C16C H16H 109.5
H16G C16C H16H 109.5
C14C C16C H16I 109.5
H16G C16C H16I 109.5
H16H C16C H16I 109.5
C14C C17C H17G 109.5
C14C C17C H17H 109.5
H17G C17C H17H 109.5
C14C C17C H17I 109.5
H17G C17C H17I 109.5
H17H C17C H17I 109.5
C4D O1D C1D 105.3(5)
C7D O2D C5D 116.2(5)
C6D N1D C14D 125.8(5)
C6D N1D H1DA 117.1
C14D N1D H1DA 117.1
C2D C1D O1D 112.3(7)
C2D C1D Br1D 132.1(7)
O1D C1D Br1D 115.6(5)
C1D C2D C3D 104.7(8)
C1D C2D H2DA 127.6
C3D C2D H2DA 127.6
C4D C3D C2D 108.4(8)
C4D C3D H3DA 125.8
C2D C3D H3DA 125.8
C3D C4D O1D 109.3(7)
C3D C4D C5D 134.9(8)
O1D C4D C5D 115.8(6)
O2D C5D C4D 107.7(5)
O2D C5D C6D 102.9(5)
C4D C5D C6D 112.0(6)
O2D C5D H5DA 111.3
C4D C5D H5DA 111.3
C6D C5D H5DA 111.3
O4D C6D N1D 124.9(6)
O4D C6D C5D 119.8(6)
N1D C6D C5D 115.3(6)
O3D C7D O2D 124.4(7)
O3D C7D C8D 125.7(7)
O2D C7D C8D 109.9(6)
C9D C8D C13D 119.5(7)
C9D C8D C7D 122.7(7)
C13D C8D C7D 117.6(7)
C8D C9D C10D 120.2(8)
C8D C9D H9DA 119.9
C10D C9D H9DA 119.9
C9D C10D C11D 119.3(9)
C9D C10D H10D 120.4
C11D C10D H10D 120.4
C12D C11D C10D 120.0(9)
C12D C11D H11D 120.0
C10D C11D H11D 120.0
C13D C12D C11D 121.1(9)
C13D C12D H12D 119.4
C11D C12D H12D 119.4
C12D C13D C8D 119.8(8)
C12D C13D H13C 120.1
C8D C13D H13C 120.1
N1D C14D C15D 107.8(6)
N1D C14D C16D 110.3(6)
C15D C14D C16D 110.7(7)
N1D C14D C17D 106.0(5)
C15D C14D C17D 110.7(7)
C16D C14D C17D 111.2(7)
C14D C15D H15J 109.5
C14D C15D H15K 109.5
H15J C15D H15K 109.5
C14D C15D H15L 109.5
H15J C15D H15L 109.5
H15K C15D H15L 109.5
C14D C16D H16J 109.5
C14D C16D H16K 109.5
H16J C16D H16K 109.5
C14D C16D H16L 109.5
H16J C16D H16L 109.5
H16K C16D H16L 109.5
C14D C17D H17J 109.5
C14D C17D H17K 109.5
H17J C17D H17K 109.5
C14D C17D H17L 109.5
H17J C17D H17L 109.5
H17K C17D H17L 109.5

loop_
_geom_bond_atom_site_label_1
_geom_bond_atom_site_label_2
_geom_bond_distance
Br1 C1 1.855(8)
O1 C1 1.351(8)
O1 C4 1.382(7)
O2 C7 1.328(7)
O2 C5 1.442(7)
O3 C7 1.190(8)
O4 C6 1.242(7)
N1 C6 1.323(8)
N1 C14 1.489(8)
N1 H1A 0.8800
C1 C2 1.323(9)
C2 C3 1.421(10)
C2 H2A 0.9500
C3 C4 1.345(9)
C3 H3A 0.9500
C4 C5 1.481(8)
C5 C6 1.531(9)
C5 H5A 1.0000
C7 C8 1.486(9)
C8 C9 1.377(9)
C8 C13 1.383(10)
C9 C10 1.384(10)
C9 H9A 0.9500
C10 C11 1.375(11)
C10 H10A 0.9500
C11 C12 1.359(12)
C11 H11A 0.9500
C12 C13 1.368(11)
C12 H12A 0.9500
C13 H13A 0.9500
C14 C16 1.498(9)
C14 C17 1.523(9)
C14 C15 1.526(9)
C15 H15A 0.9800
C15 H15B 0.9800
C15 H15C 0.9800
C16 H16A 0.9800
C16 H16B 0.9800
C16 H16C 0.9800
C17 H17A 0.9800
C17 H17B 0.9800
C17 H17C 0.9800
Br1B C1B 1.855(7)
O1B C1B 1.348(8)
O1B C4B 1.385(8)
O2B C6B 1.347(8)
O2B C5B 1.453(7)
O3B C6B 1.195(8)
O4B C13B 1.233(7)
N1B C13B 1.328(7)
N1B C14B 1.480(7)
N1B H1BA 0.8800
C1B C2B 1.335(9)
C2B C3B 1.411(9)
C2B H2BA 0.9500
C3B C4B 1.331(9)
C3B H3BA 0.9500
C4B C5B 1.474(9)
C5B C13B 1.538(8)
C5B H5BA 1.0000
C6B C7B 1.477(9)
C7B C12B 1.375(10)
C7B C8B 1.369(9)
C8B C9B 1.377(9)
C8B H8BA 0.9500
C9B C10B 1.354(13)
C9B H9BA 0.9500
C10B C11B 1.391(13)
C10B H10B 0.9500
C11B C12B 1.386(11)
C11B H11B 0.9500
C12B H12B 0.9500
C14B C17B 1.524(9)
C14B C16B 1.524(9)
C14B C15B 1.528(10)
C15B H15D 0.9800
C15B H15E 0.9800
C15B H15F 0.9800
C16B H16D 0.9800
C16B H16E 0.9800
C16B H16F 0.9800
C17B H17D 0.9800
C17B H17E 0.9800
C17B H17F 0.9800
Br1C C1C 1.855(8)
O1C C1C 1.354(7)
O1C C4C 1.372(7)
O2C C7C 1.355(7)
O2C C5C 1.425(7)
O3C C6C 1.233(7)
O4C C7C 1.201(8)
N1C C6C 1.330(8)
N1C C14C 1.462(8)
N1C H1CA 0.8800
C1C C2C 1.318(10)
C2C C3C 1.421(10)
C2C H2CA 0.9500
C3C C4C 1.346(9)
C3C H3CA 0.9500
C4C C5C 1.497(8)
C5C C6C 1.544(9)
C5C H5CA 1.0000
C7C C8C 1.480(9)
C8C C9C 1.389(9)
C8C C13C 1.400(9)
C9C C10C 1.381(10)
C9C H9CA 0.9500
C10C C11C 1.362(10)
C10C H10C 0.9500
C11C C12C 1.356(10)
C11C H11C 0.9500
C12C C13C 1.362(10)
C12C H12C 0.9500
C13C H13B 0.9500
C14C C16C 1.527(9)
C14C C15C 1.513(9)
C14C C17C 1.518(9)
C15C H15G 0.9800
C15C H15H 0.9800
C15C H15I 0.9800
C16C H16G 0.9800
C16C H16H 0.9800
C16C H16I 0.9800
C17C H17G 0.9800
C17C H17H 0.9800
C17C H17I 0.9800
Br1D C1D 1.853(8)
O1D C4D 1.373(8)
O1D C1D 1.372(8)
O2D C7D 1.357(8)
O2D C5D 1.442(7)
O3D C7D 1.188(7)
O4D C6D 1.223(7)
N1D C6D 1.315(7)
N1D C14D 1.485(8)
N1D H1DA 0.8800
C1D C2D 1.299(10)
C2D C3D 1.439(12)
C2D H2DA 0.9500
C3D C4D 1.310(10)
C3D H3DA 0.9500
C4D C5D 1.479(9)
C5D C6D 1.544(8)
C5D H5DA 1.0000
C7D C8D 1.502(10)
C8D C9D 1.368(9)
C8D C13D 1.385(9)
C9D C10D 1.385(10)
C9D H9DA 0.9500
C10D C11D 1.389(11)
C10D H10D 0.9500
C11D C12D 1.343(12)
C11D H11D 0.9500
C12D C13D 1.369(10)
C12D H12D 0.9500
C13D H13C 0.9500
C14D C15D 1.511(10)
C14D C16D 1.533(10)
C14D C17D 1.516(9)
C15D H15J 0.9800
C15D H15K 0.9800
C15D H15L 0.9800
C16D H16J 0.9800
C16D H16K 0.9800
C16D H16L 0.9800
C17D H17J 0.9800
C17D H17K 0.9800
C17D H17L 0.9800

loop_
_geom_hbond_atom_site_label_D
_geom_hbond_atom_site_label_H
_geom_hbond_atom_site_label_A
_geom_hbond_distance_DH
_geom_hbond_distance_HA
_geom_hbond_distance_DA
_geom_hbond_angle_DHA
_geom_hbond_site_symmetry_A
N1 H1A O4B 0.88 2.10 2.841(7) 141.7 .
N1B H1BA O3C 0.88 2.05 2.899(7) 163.1 4_467
N1C H1CA O4D 0.88 1.99 2.842(7) 164.3 .
N1D H1DA O4 0.88 1.97 2.844(7) 169.4 3_646

loop_
_geom_torsion_atom_site_label_1
_geom_torsion_atom_site_label_2
_geom_torsion_atom_site_label_3
_geom_torsion_atom_site_label_4
_geom_torsion
C4 O1 C1 C2 -0.6(7)
C4 O1 C1 Br1 -178.4(4)
O1 C1 C2 C3 0.7(8)
Br1 C1 C2 C3 178.1(6)
C1 C2 C3 C4 -0.5(8)
C2 C3 C4 O1 0.2(8)
C2 C3 C4 C5 176.7(7)
C1 O1 C4 C3 0.2(7)
C1 O1 C4 C5 -177.1(5)
C7 O2 C5 C4 -157.5(6)
C7 O2 C5 C6 83.8(7)
C3 C4 C5 O2 -98.8(9)
O1 C4 C5 O2 77.6(6)
C3 C4 C5 C6 20.0(11)
O1 C4 C5 C6 -163.6(5)
C14 N1 C6 O4 6.9(10)
C14 N1 C6 C5 -170.2(6)
O2 C5 C6 O4 36.8(8)
C4 C5 C6 O4 -81.3(7)
O2 C5 C6 N1 -145.9(5)
C4 C5 C6 N1 96.1(7)
C5 O2 C7 O3 4.2(11)
C5 O2 C7 C8 -175.1(5)
O3 C7 C8 C9 -164.1(8)
O2 C7 C8 C9 15.2(10)
O3 C7 C8 C13 14.6(12)
O2 C7 C8 C13 -166.1(7)
C13 C8 C9 C10 -1.3(11)
C7 C8 C9 C10 177.4(7)
C8 C9 C10 C11 3.2(12)
C9 C10 C11 C12 -3.1(14)
C10 C11 C12 C13 1.1(15)
C9 C8 C13 C12 -0.7(13)
C7 C8 C13 C12 -179.4(8)
C11 C12 C13 C8 0.8(15)
C6 N1 C14 C16 -54.8(8)
C6 N1 C14 C17 -175.0(6)
C6 N1 C14 C15 67.9(8)
C4B O1B C1B C2B 0.6(8)
C4B O1B C1B Br1B 178.9(4)
O1B C1B C2B C3B -0.1(8)
Br1B C1B C2B C3B -177.9(5)
C1B C2B C3B C4B -0.6(8)
C2B C3B C4B O1B 1.0(8)
C2B C3B C4B C5B 175.5(7)
C1B O1B C4B C3B -1.0(7)
C1B O1B C4B C5B -176.7(5)
C6B O2B C5B C4B -155.5(6)
C6B O2B C5B C13B 84.8(6)
C3B C4B C5B O2B -94.0(9)
O1B C4B C5B O2B 80.2(7)
C3B C4B C5B C13B 25.0(10)
O1B C4B C5B C13B -160.7(5)
C5B O2B C6B O3B -1.9(9)
C5B O2B C6B C7B 178.2(5)
O3B C6B C7B C12B 15.8(11)
O2B C6B C7B C12B -164.3(6)
O3B C6B C7B C8B -164.2(7)
O2B C6B C7B C8B 15.7(9)
C12B C7B C8B C9B -0.1(11)
C6B C7B C8B C9B 179.9(7)
C7B C8B C9B C10B -0.9(13)
C8B C9B C10B C11B 0.6(16)
C9B C10B C11B C12B 0.8(17)
C8B C7B C12B C11B 1.6(12)
C6B C7B C12B C11B -178.4(8)
C10B C11B C12B C7B -1.9(15)
C14B N1B C13B O4B 5.1(11)
C14B N1B C13B C5B -172.5(6)
O2B C5B C13B O4B 14.8(8)
C4B C5B C13B O4B -102.8(7)
O2B C5B C13B N1B -167.5(5)
C4B C5B C13B N1B 74.9(7)
C13B N1B C14B C17B 57.3(8)
C13B N1B C14B C16B 175.4(6)
C13B N1B C14B C15B -64.9(8)
C4C O1C C1C C2C -0.4(8)
C4C O1C C1C Br1C 178.6(5)
O1C C1C C2C C3C -0.4(9)
Br1C C1C C2C C3C -179.2(6)
C1C C2C C3C C4C 1.0(8)
C1C O1C C4C C3C 1.1(7)
C1C O1C C4C C5C -179.3(6)
C2C C3C C4C O1C -1.3(8)
C2C C3C C4C C5C 179.2(7)
C7C O2C C5C C4C -165.6(5)
C7C O2C C5C C6C 74.7(7)
O1C C4C C5C O2C -168.6(5)
C3C C4C C5C O2C 10.9(10)
O1C C4C C5C C6C -49.1(8)
C3C C4C C5C C6C 130.4(8)
C14C N1C C6C O3C 6.4(10)
C14C N1C C6C C5C -173.8(5)
O2C C5C C6C O3C 29.2(8)
C4C C5C C6C O3C -87.0(7)
O2C C5C C6C N1C -150.7(5)
C4C C5C C6C N1C 93.2(6)
C5C O2C C7C O4C -4.1(9)
C5C O2C C7C C8C 177.5(5)
O4C C7C C8C C9C 173.8(7)
O2C C7C C8C C9C -7.8(9)
O4C C7C C8C C13C -4.7(10)
O2C C7C C8C C13C 173.6(6)
C13C C8C C9C C10C 2.6(10)
C7C C8C C9C C10C -175.9(6)
C8C C9C C10C C11C -2.7(11)
C9C C10C C11C C12C 1.6(12)
C10C C11C C12C C13C -0.4(12)
C11C C12C C13C C8C 0.3(11)
C9C C8C C13C C12C -1.4(10)
C7C C8C C13C C12C 177.2(6)
C6C N1C C14C C16C -179.4(6)
C6C N1C C14C C15C 60.8(8)
C6C N1C C14C C17C -61.7(8)
C4D O1D C1D C2D 0.5(9)
C4D O1D C1D Br1D -179.7(5)
O1D C1D C2D C3D -1.8(10)
Br1D C1D C2D C3D 178.4(7)
C1D C2D C3D C4D 2.6(11)
C2D C3D C4D O1D -2.4(10)
C2D C3D C4D C5D 179.0(8)
C1D O1D C4D C3D 1.3(9)
C1D O1D C4D C5D -179.8(6)
C7D O2D C5D C4D -88.0(6)
C7D O2D C5D C6D 153.5(5)
C3D C4D C5D O2D -12.1(12)
O1D C4D C5D O2D 169.4(5)
C3D C4D C5D C6D 100.4(10)
O1D C4D C5D C6D -78.1(7)
C14D N1D C6D O4D -1.4(11)
C14D N1D C6D C5D 177.8(6)
O2D C5D C6D O4D 59.6(8)
C4D C5D C6D O4D -55.8(8)
O2D C5D C6D N1D -119.7(6)
C4D C5D C6D N1D 124.9(6)
C5D O2D C7D O3D -6.3(10)
C5D O2D C7D C8D 175.4(5)
O3D C7D C8D C9D -174.1(8)
O2D C7D C8D C9D 4.2(10)
O3D C7D C8D C13D 10.2(11)
O2D C7D C8D C13D -171.5(6)
C13D C8D C9D C10D -1.2(12)
C7D C8D C9D C10D -176.9(7)
C8D C9D C10D C11D 3.3(13)
C9D C10D C11D C12D -4.1(15)
C10D C11D C12D C13D 3.0(16)
C11D C12D C13D C8D -0.9(15)
C9D C8D C13D C12D 0.0(12)
C7D C8D C13D C12D 175.9(8)
C6D N1D C14D C15D -66.3(9)
C6D N1D C14D C16D 54.6(9)
C6D N1D C14D C17D 175.1(7)

loop_
_cod_related_entry_id
_cod_related_entry_database
_cod_related_entry_code
1 ChemSpider 30651770
